data_4020880
loop_
_publ_author_name
'Rajendra Rathore'
'Carrie L. Burns'
'Ilia A. Guzei'

_publ_section_title
;
 Synthesis and Isolation of Polytrityl Cations by Utilizing
 Hexaphenylbenzene and Tetraphenylmethane Scaffolds
;
_journal_name_full 'Journal of Organic Chemistry'
_journal_page_first 1524
_journal_page_last 1530
_journal_paper_doi 10.1021/jo035598i
_journal_volume 69
_journal_year 2004
_chemical_formula_sum 'C83 H61 Br3 Cl4'
_chemical_formula_weight 1439.85
_space_group_IT_number 14
_symmetry_cell_setting monoclinic
_symmetry_space_group_name_Hall '-P 2yn'
_symmetry_space_group_name_H-M 'P 1 21/n 1'
_cell_angle_alpha 90.00
_cell_angle_beta 92.999(2)
_cell_angle_gamma 90.00
_cell_formula_units_Z 4
_cell_length_a 9.2978(10)
_cell_length_b 22.629(3)
_cell_length_c 33.188(4)
_cell_measurement_temperature 173(2)
_cell_volume 6973.1(13)
_diffrn_ambient_temperature 173(2)
_exptl_crystal_density_diffrn 1.372
_cod_depositor_comments
;
The following automatic conversions were performed:
'_symmetry_cell_setting' value 'Monoclinic' changed to 'monoclinic'
according to '/home/saulius/struct/CIF-dictionaries/cif_core.dic'
dictionary named 'cif_core.dic' version 2.4.1 from 2010-06-29.

Automatic conversion script
Id: cif_fix_enum 1527 2010-12-29 10:47:43Z saulius 
;
_cod_original_sg_symbol_H-M 'P 21/n'
_cod_database_code 4020880

loop_
_symmetry_equiv_pos_as_xyz
'x, y, z'
'-x+1/2, y+1/2, -z+1/2'
'-x, -y, -z'
'x-1/2, -y-1/2, z-1/2'

loop_
_atom_site_label
_atom_site_type_symbol
_atom_site_fract_x
_atom_site_fract_y
_atom_site_fract_z
_atom_site_U_iso_or_equiv
_atom_site_adp_type
_atom_site_occupancy
_atom_site_symmetry_multiplicity
_atom_site_calc_flag
_atom_site_refinement_flags
_atom_site_disorder_assembly
_atom_site_disorder_group
Br1 Br -0.11182(13) 0.58222(5) 0.19026(4) 0.0526(3) Uani 1 1 d . . .
Br2 Br 0.09749(13) 1.17911(5) 0.19468(4) 0.0571(4) Uani 1 1 d . . .
Br3 Br 0.0227(2) 0.91163(11) 0.51730(4) 0.1083(7) Uani 1 1 d . . .
C82 C -0.0297(13) 0.3497(14) 0.1937(10) 0.1614(16) Uiso 0.70 1 d PD A 1
H82A H -0.0653 0.3092 0.1983 0.194 Uiso 0.70 1 calc PR A 1
H82B H -0.0430 0.3589 0.1645 0.194 Uiso 0.70 1 calc PR A 1
Cl1 Cl 0.1510(13) 0.3556(5) 0.2096(4) 0.1614(16) Uiso 0.70 1 d PD A 1
Cl2 Cl -0.1223(13) 0.4005(5) 0.2220(4) 0.1614(16) Uiso 0.70 1 d PD A 1
C83 C 0.438(3) 0.7482(7) 0.4263(13) 0.1614(16) Uiso 0.60 1 d PD B 1
H83A H 0.5095 0.7233 0.4413 0.194 Uiso 0.60 1 calc PR B 1
H83B H 0.4058 0.7279 0.4010 0.194 Uiso 0.60 1 calc PR B 1
Cl3 Cl 0.5081(15) 0.8177(6) 0.4165(4) 0.1614(16) Uiso 0.60 1 d PD B 1
Cl4 Cl 0.2920(15) 0.7637(6) 0.4555(4) 0.1614(16) Uiso 0.60 1 d PD B 1
C84 C 0.855(4) 0.4973(14) 0.0795(3) 0.1614(16) Uiso 0.70 1 d PD C 1
H84A H 0.7499 0.4933 0.0816 0.194 Uiso 0.70 1 calc PR C 1
H84B H 0.8787 0.5398 0.0824 0.194 Uiso 0.70 1 calc PR C 1
Cl5 Cl 0.8970(13) 0.4754(5) 0.0313(4) 0.1614(16) Uiso 0.70 1 d PD C 1
Cl6 Cl 0.9388(13) 0.4602(5) 0.1203(4) 0.1614(16) Uiso 0.70 1 d PD C 1
C1 C -0.02790(14) 0.82717(5) 0.26908(4) 0.0331(19) Uani 1 1 d G . .
C8 C -0.00982(13) 0.87954(5) 0.24804(4) 0.0297(18) Uani 1 1 d G . .
C28 C 0.01553(13) 0.93206(5) 0.26894(4) 0.0308(18) Uani 1 1 d G . .
C35 C 0.02279(14) 0.93221(5) 0.31088(4) 0.0316(19) Uani 1 1 d G . .
C55 C 0.00471(14) 0.87985(5) 0.33192(4) 0.0320(19) Uani 1 1 d G . .
C62 C -0.02063(14) 0.82733(5) 0.31102(4) 0.035(2) Uani 1 1 d G . .
C2 C -0.04500(15) 0.76902(5) 0.24691(4) 0.036(2) Uani 1 1 d G . .
C3 C 0.06040(17) 0.72595(5) 0.25239(4) 0.040(2) Uani 1 1 d G . .
H3 H 0.1465 0.7344 0.2680 0.048 Uiso 1 1 calc R . .
C4 C 0.04000(19) 0.67057(5) 0.23509(5) 0.040(2) Uani 1 1 d G . .
H4 H 0.1122 0.6411 0.2388 0.048 Uiso 1 1 calc R . .
C5 C -0.0858(2) 0.65827(6) 0.21232(5) 0.041(2) Uani 1 1 d G . .
C6 C -0.19119(18) 0.70134(6) 0.20684(5) 0.039(2) Uani 1 1 d G . .
H6 H -0.2773 0.6929 0.1912 0.047 Uiso 1 1 calc R . .
C7 C -0.17079(16) 0.75671(6) 0.22413(4) 0.038(2) Uani 1 1 d G . .
H7 H -0.2430 0.7862 0.2204 0.046 Uiso 1 1 calc R . .
C9 C -0.01186(15) 0.87852(6) 0.20177(4) 0.0297(18) Uani 1 1 d G . .
C10 C 0.09773(16) 0.84970(6) 0.18289(4) 0.037(2) Uani 1 1 d G . .
H10 H 0.1780 0.8344 0.1984 0.044 Uiso 1 1 calc R . .
C11 C 0.09015(19) 0.84321(7) 0.14130(4) 0.043(2) Uani 1 1 d G . .
H11 H 0.1652 0.8235 0.1283 0.051 Uiso 1 1 calc R . .
C12 C -0.0270(2) 0.86554(7) 0.11859(4) 0.037(2) Uani 1 1 d G . .
C13 C -0.13663(19) 0.89436(7) 0.13747(4) 0.042(2) Uani 1 1 d G . .
H13 H -0.2169 0.9096 0.1219 0.051 Uiso 1 1 calc R . .
C14 C -0.12905(16) 0.90085(6) 0.17906(4) 0.035(2) Uani 1 1 d G . .
H14 H -0.2041 0.9206 0.1920 0.042 Uiso 1 1 calc R . .
C15 C -0.0462(2) 0.84813(8) 0.07248(4) 0.043(2) Uani 1 1 d G . .
H15 H -0.0984 0.8095 0.0718 0.052 Uiso 1 1 calc R . .
C16 C 0.0960(3) 0.83658(9) 0.05200(4) 0.047(3) Uani 1 1 d G . .
C17 C 0.1160(3) 0.78346(9) 0.03220(4) 0.055(3) Uani 1 1 d G . .
H17 H 0.0423 0.7543 0.0314 0.066 Uiso 1 1 calc R . .
C18 C 0.2436(3) 0.77288(10) 0.01359(5) 0.058(3) Uani 1 1 d G . .
H18 H 0.2573 0.7365 0.0000 0.069 Uiso 1 1 calc R . .
C19 C 0.3512(3) 0.81543(11) 0.01477(5) 0.064(3) Uani 1 1 d G . .
H19 H 0.4386 0.8082 0.0020 0.077 Uiso 1 1 calc R . .
C20 C 0.3311(3) 0.86854(10) 0.03457(5) 0.058(3) Uani 1 1 d G . .
H20 H 0.4048 0.8977 0.0354 0.070 Uiso 1 1 calc R . .
C21 C 0.2035(3) 0.87912(9) 0.05318(4) 0.061(3) Uani 1 1 d G . .
H21 H 0.1898 0.9155 0.0667 0.073 Uiso 1 1 calc R . .
C22 C -0.1405(3) 0.89007(9) 0.04672(4) 0.043(2) Uani 1 1 d G . .
C23 C -0.2544(3) 0.86747(10) 0.02281(4) 0.056(3) Uani 1 1 d G . .
H23 H -0.2772 0.8266 0.0240 0.067 Uiso 1 1 calc R . .
C24 C -0.3351(3) 0.90455(11) -0.00284(4) 0.067(4) Uani 1 1 d G . .
H24 H -0.4131 0.8891 -0.0192 0.080 Uiso 1 1 calc R . .
C25 C -0.3018(3) 0.96423(11) -0.00459(4) 0.068(4) Uani 1 1 d G . .
H25 H -0.3570 0.9896 -0.0222 0.082 Uiso 1 1 calc R . .
C26 C -0.1879(3) 0.98683(10) 0.01932(4) 0.067(4) Uani 1 1 d G . .
H26 H -0.1651 1.0277 0.0181 0.081 Uiso 1 1 calc R . .
C27 C -0.1073(3) 0.94975(9) 0.04497(4) 0.061(3) Uani 1 1 d G . .
H27 H -0.0293 0.9652 0.0613 0.073 Uiso 1 1 calc R . .
C29 C 0.03018(15) 0.99042(5) 0.24677(4) 0.0310(18) Uani 1 1 d G . .
C30 C 0.15618(16) 1.00403(6) 0.22819(4) 0.038(2) Uani 1 1 d G . .
H30 H 0.2288 0.9748 0.2260 0.045 Uiso 1 1 calc R . .
C31 C 0.17623(18) 1.06029(6) 0.21286(5) 0.043(2) Uani 1 1 d G . .
H31 H 0.2625 1.0696 0.2001 0.051 Uiso 1 1 calc R . .
C32 C 0.0703(2) 1.10293(6) 0.21610(5) 0.037(2) Uani 1 1 d G . .
C33 C -0.05574(19) 1.08931(5) 0.23467(5) 0.035(2) Uani 1 1 d G . .
H33 H -0.1283 1.1185 0.2369 0.042 Uiso 1 1 calc R . .
C34 C -0.07579(16) 1.03306(5) 0.25001(4) 0.036(2) Uani 1 1 d G . .
H34 H -0.1621 1.0237 0.2627 0.043 Uiso 1 1 calc R . .
C36 C 0.06367(16) 0.99006(5) 0.33254(4) 0.0325(19) Uani 1 1 d G . .
C37 C 0.20249(16) 1.01219(6) 0.33125(4) 0.040(2) Uani 1 1 d G . .
H37 H 0.2717 0.9921 0.3163 0.048 Uiso 1 1 calc R . .
C38 C 0.24027(19) 1.06371(6) 0.35184(5) 0.039(2) Uani 1 1 d G . .
H38 H 0.3353 1.0789 0.3509 0.046 Uiso 1 1 calc R . .
C39 C 0.1392(2) 1.09309(6) 0.37371(5) 0.036(2) Uani 1 1 d G . .
C40 C 0.0004(2) 1.07096(6) 0.37500(5) 0.039(2) Uani 1 1 d G . .
H40 H -0.0688 1.0911 0.3900 0.047 Uiso 1 1 calc R . .
C41 C -0.03737(18) 1.01944(6) 0.35441(4) 0.037(2) Uani 1 1 d G . .
H41 H -0.1324 1.0043 0.3553 0.045 Uiso 1 1 calc R . .
C42 C 0.1704(2) 1.15208(7) 0.39452(5) 0.043(2) Uani 1 1 d G . .
H42 H 0.1189 1.1515 0.4202 0.051 Uiso 1 1 calc R . .
C43 C 0.1118(3) 1.20458(6) 0.37022(6) 0.043(2) Uani 1 1 d G . .
C44 C 0.1216(2) 1.20813(5) 0.32876(6) 0.052(3) Uani 1 1 d G . .
H44 H 0.1687 1.1777 0.3147 0.063 Uiso 1 1 calc R . .
C45 C 0.0628(3) 1.25610(5) 0.30773(7) 0.066(4) Uani 1 1 d G . .
H45 H 0.0696 1.2585 0.2793 0.080 Uiso 1 1 calc R . .
C46 C -0.0059(3) 1.30051(5) 0.32817(7) 0.078(5) Uani 1 1 d G . .
H46 H -0.0461 1.3334 0.3138 0.094 Uiso 1 1 calc R . .
C47 C -0.0157(3) 1.29696(6) 0.36963(7) 0.081(5) Uani 1 1 d G . .
H47 H -0.0628 1.3274 0.3836 0.098 Uiso 1 1 calc R . .
C48 C 0.0431(3) 1.24900(6) 0.39065(7) 0.065(4) Uani 1 1 d G . .
H48 H 0.0363 1.2466 0.4191 0.078 Uiso 1 1 calc R . .
C49 C 0.3383(2) 1.15876(7) 0.40678(6) 0.043(2) Uani 1 1 d G . .
C50 C 0.4297(3) 1.19047(7) 0.38313(6) 0.049(3) Uani 1 1 d G . .
H50 H 0.3927 1.2095 0.3593 0.059 Uiso 1 1 calc R . .
C51 C 0.5753(3) 1.19442(8) 0.39431(7) 0.061(3) Uani 1 1 d G . .
H51 H 0.6379 1.2162 0.3781 0.073 Uiso 1 1 calc R . .
C52 C 0.6294(3) 1.16666(9) 0.42913(7) 0.068(4) Uani 1 1 d G . .
H52 H 0.7291 1.1694 0.4368 0.081 Uiso 1 1 calc R . .
C53 C 0.5380(3) 1.13494(9) 0.45278(6) 0.075(4) Uani 1 1 d G . .
H53 H 0.5751 1.1159 0.4766 0.090 Uiso 1 1 calc R . .
C54 C 0.3925(3) 1.13099(8) 0.44160(6) 0.063(3) Uani 1 1 d G . .
H54 H 0.3299 1.1093 0.4578 0.076 Uiso 1 1 calc R . .
C56 C 0.01251(17) 0.88128(6) 0.37762(4) 0.036(2) Uani 1 1 d G . .
C57 C 0.13647(18) 0.90206(7) 0.39799(4) 0.050(3) Uani 1 1 d G . .
H57 H 0.2192 0.9110 0.3835 0.060 Uiso 1 1 calc R . .
C58 C 0.1396(2) 0.90973(7) 0.43946(4) 0.058(3) Uani 1 1 d G . .
H58 H 0.2245 0.9240 0.4534 0.070 Uiso 1 1 calc R . .
C59 C 0.0188(2) 0.89662(8) 0.46058(4) 0.066(4) Uani 1 1 d G . .
C60 C -0.1052(2) 0.87585(8) 0.44021(4) 0.071(4) Uani 1 1 d G . .
H60 H -0.1879 0.8669 0.4547 0.085 Uiso 1 1 calc R . .
C61 C -0.10830(19) 0.86818(7) 0.39873(4) 0.049(3) Uani 1 1 d G . .
H61 H -0.1932 0.8540 0.3848 0.059 Uiso 1 1 calc R . .
C63 C -0.05334(16) 0.77119(6) 0.33425(4) 0.034(2) Uani 1 1 d G . .
C64 C 0.05110(18) 0.74358(6) 0.35899(4) 0.045(2) Uani 1 1 d G . .
H64 H 0.1443 0.7606 0.3627 0.053 Uiso 1 1 calc R . .
C65 C 0.0195(2) 0.69118(6) 0.37831(5) 0.054(3) Uani 1 1 d G . .
H65 H 0.0910 0.6723 0.3953 0.065 Uiso 1 1 calc R . .
C66 C -0.1166(2) 0.66638(6) 0.37289(5) 0.042(2) Uani 1 1 d G . .
C67 C -0.2211(2) 0.69399(6) 0.34815(5) 0.040(2) Uani 1 1 d G . .
H67 H -0.3143 0.6770 0.3444 0.049 Uiso 1 1 calc R . .
C68 C -0.18944(17) 0.74639(6) 0.32883(4) 0.039(2) Uani 1 1 d G . .
H68 H -0.2610 0.7653 0.3119 0.046 Uiso 1 1 calc R . .
C69 C -0.1464(3) 0.60546(7) 0.39310(6) 0.050(3) Uani 1 1 d G . .
H69 H -0.0994 0.6057 0.4209 0.060 Uiso 1 1 calc R . .
C70 C -0.3116(3) 0.59462(7) 0.39686(6) 0.051(3) Uani 1 1 d G . .
C71 C -0.3773(3) 0.62572(8) 0.42686(6) 0.079(4) Uani 1 1 d G . .
H71 H -0.3235 0.6537 0.4428 0.095 Uiso 1 1 calc R . .
C72 C -0.5214(3) 0.61601(9) 0.43355(7) 0.097(6) Uani 1 1 d G . .
H72 H -0.5663 0.6373 0.4541 0.116 Uiso 1 1 calc R . .
C73 C -0.5998(3) 0.57520(10) 0.41025(7) 0.073(4) Uani 1 1 d G . .
H73 H -0.6985 0.5686 0.4148 0.088 Uiso 1 1 calc R . .
C74 C -0.5342(3) 0.54410(9) 0.38025(7) 0.052(3) Uani 1 1 d G . .
H74 H -0.5879 0.5161 0.3643 0.063 Uiso 1 1 calc R . .
C75 C -0.3901(3) 0.55381(8) 0.37355(7) 0.046(2) Uani 1 1 d G . .
H75 H -0.3451 0.5325 0.3530 0.055 Uiso 1 1 calc R . .
C76 C -0.0779(3) 0.55517(6) 0.36885(6) 0.044(2) Uani 1 1 d G . .
C77 C -0.0230(3) 0.50665(6) 0.39007(7) 0.065(4) Uani 1 1 d G . .
H77 H -0.0243 0.5058 0.4187 0.078 Uiso 1 1 calc R . .
C78 C 0.0337(3) 0.45937(6) 0.36955(7) 0.073(4) Uani 1 1 d G . .
H78 H 0.0713 0.4261 0.3841 0.088 Uiso 1 1 calc R . .
C79 C 0.0355(3) 0.46062(5) 0.32782(7) 0.069(4) Uani 1 1 d G . .
H79 H 0.0743 0.4282 0.3138 0.083 Uiso 1 1 calc R . .
C80 C -0.0193(3) 0.50914(5) 0.30661(7) 0.067(4) Uani 1 1 d G . .
H80 H -0.0181 0.5100 0.2780 0.080 Uiso 1 1 calc R . .
C81 C -0.0760(3) 0.55642(6) 0.32712(6) 0.048(3) Uani 1 1 d G . .
H81 H -0.1136 0.5896 0.3126 0.058 Uiso 1 1 calc R . .

loop_
_atom_site_aniso_label
_atom_site_aniso_U_11
_atom_site_aniso_U_22
_atom_site_aniso_U_33
_atom_site_aniso_U_23
_atom_site_aniso_U_13
_atom_site_aniso_U_12
Br1 0.0532(7) 0.0373(5) 0.0689(8) -0.0156(5) 0.0180(5) -0.0130(5)
Br2 0.0518(7) 0.0408(6) 0.0770(8) 0.0207(5) -0.0142(6) -0.0119(5)
Br3 0.1230(15) 0.166(2) 0.0354(7) 0.0097(9) 0.0020(8) -0.0009(14)
C1 0.029(4) 0.032(4) 0.037(5) -0.004(4) -0.007(4) 0.000(4)
C8 0.026(4) 0.033(4) 0.029(5) -0.002(3) -0.005(3) 0.009(3)
C28 0.030(4) 0.030(4) 0.032(5) 0.000(4) 0.002(4) 0.005(3)
C35 0.033(5) 0.031(4) 0.031(5) -0.003(4) 0.005(4) 0.008(4)
C55 0.031(5) 0.033(4) 0.033(5) 0.000(4) 0.004(4) 0.000(4)
C62 0.030(5) 0.030(4) 0.043(5) 0.008(4) -0.008(4) -0.003(4)
C2 0.041(5) 0.030(4) 0.037(5) 0.000(4) 0.001(4) 0.000(4)
C3 0.038(5) 0.034(5) 0.046(6) 0.000(4) -0.010(4) 0.000(4)
C4 0.041(5) 0.027(4) 0.054(6) -0.003(4) 0.006(4) -0.002(4)
C5 0.047(6) 0.027(4) 0.050(6) -0.004(4) 0.019(5) -0.009(4)
C6 0.036(5) 0.041(5) 0.041(5) -0.006(4) 0.008(4) -0.007(4)
C7 0.039(5) 0.034(5) 0.041(5) -0.003(4) -0.001(4) 0.004(4)
C9 0.034(5) 0.027(4) 0.028(4) 0.001(3) 0.001(4) 0.002(3)
C10 0.039(5) 0.036(5) 0.037(5) -0.005(4) 0.001(4) 0.003(4)
C11 0.042(6) 0.051(6) 0.035(5) -0.005(4) 0.003(4) 0.006(5)
C12 0.042(5) 0.036(5) 0.035(5) -0.001(4) 0.004(4) -0.006(4)
C13 0.048(6) 0.037(5) 0.041(6) 0.007(4) -0.002(4) 0.007(4)
C14 0.036(5) 0.032(4) 0.038(5) -0.002(4) 0.002(4) 0.006(4)
C15 0.054(6) 0.038(5) 0.037(5) 0.000(4) -0.001(4) 0.000(5)
C16 0.060(7) 0.049(6) 0.033(5) 0.005(4) 0.004(5) 0.014(5)
C17 0.070(8) 0.047(6) 0.047(6) 0.002(5) -0.001(6) 0.005(6)
C18 0.064(8) 0.049(6) 0.060(8) -0.001(5) -0.001(6) 0.014(6)
C19 0.063(8) 0.070(8) 0.060(8) 0.006(6) 0.019(6) 0.029(7)
C20 0.058(7) 0.065(8) 0.053(7) 0.009(6) 0.006(6) 0.010(6)
C21 0.069(8) 0.057(7) 0.058(8) 0.002(6) 0.006(6) 0.003(6)
C22 0.043(6) 0.050(6) 0.037(5) -0.001(4) 0.008(4) 0.005(5)
C23 0.049(6) 0.069(8) 0.051(7) 0.010(6) 0.013(5) 0.000(6)
C24 0.043(6) 0.109(11) 0.049(7) 0.012(7) -0.004(5) -0.003(7)
C25 0.076(9) 0.092(10) 0.038(6) 0.010(6) 0.008(6) 0.031(8)
C26 0.092(10) 0.056(7) 0.053(8) 0.004(6) 0.001(7) 0.021(7)
C27 0.086(9) 0.053(7) 0.042(6) 0.001(5) -0.002(6) 0.009(6)
C29 0.038(5) 0.028(4) 0.027(4) -0.001(3) 0.004(4) 0.001(4)
C30 0.035(5) 0.039(5) 0.040(5) 0.007(4) 0.006(4) 0.009(4)
C31 0.032(5) 0.046(6) 0.051(6) 0.008(5) 0.011(4) -0.007(4)
C32 0.048(6) 0.029(4) 0.033(5) 0.005(4) -0.006(4) -0.004(4)
C33 0.030(5) 0.026(4) 0.049(6) -0.003(4) 0.005(4) 0.002(3)
C34 0.030(5) 0.040(5) 0.037(5) -0.001(4) 0.001(4) 0.004(4)
C36 0.042(5) 0.030(4) 0.025(4) -0.004(3) 0.001(4) 0.003(4)
C37 0.042(5) 0.035(5) 0.043(6) -0.008(4) 0.003(4) -0.002(4)
C38 0.042(5) 0.040(5) 0.035(5) -0.008(4) 0.007(4) 0.000(4)
C39 0.050(6) 0.025(4) 0.033(5) 0.000(4) -0.002(4) -0.001(4)
C40 0.054(6) 0.035(5) 0.029(5) 0.001(4) 0.010(4) 0.001(4)
C41 0.038(5) 0.035(5) 0.039(5) 0.003(4) 0.005(4) -0.005(4)
C42 0.060(7) 0.034(5) 0.034(5) -0.004(4) -0.005(4) -0.006(4)
C43 0.045(6) 0.031(5) 0.053(6) -0.006(4) -0.002(5) -0.012(4)
C44 0.050(6) 0.038(5) 0.069(8) 0.006(5) -0.008(6) -0.001(5)
C45 0.061(8) 0.056(7) 0.079(9) 0.022(7) -0.021(7) -0.020(6)
C46 0.062(8) 0.025(5) 0.141(14) -0.001(7) -0.045(9) -0.006(5)
C47 0.069(9) 0.040(7) 0.131(14) -0.024(8) -0.023(9) 0.008(6)
C48 0.053(7) 0.041(6) 0.099(10) -0.025(6) -0.020(7) 0.008(5)
C49 0.051(6) 0.038(5) 0.040(6) -0.011(4) -0.002(4) 0.000(4)
C50 0.051(6) 0.054(6) 0.042(6) -0.019(5) -0.006(5) 0.000(5)
C51 0.065(8) 0.057(7) 0.061(8) -0.024(6) 0.012(6) 0.001(6)
C52 0.058(8) 0.066(8) 0.077(9) -0.014(7) -0.021(7) 0.012(6)
C53 0.079(10) 0.069(9) 0.073(9) -0.006(7) -0.036(8) 0.020(7)
C54 0.082(9) 0.043(6) 0.062(8) 0.000(6) -0.017(7) 0.003(6)
C56 0.043(5) 0.034(5) 0.032(5) 0.006(4) 0.001(4) 0.001(4)
C57 0.058(7) 0.056(6) 0.035(6) -0.001(5) 0.003(5) -0.004(5)
C58 0.060(7) 0.077(8) 0.037(6) 0.008(6) -0.007(5) -0.006(6)
C59 0.091(10) 0.083(9) 0.024(5) 0.010(6) 0.005(6) 0.000(8)
C60 0.078(9) 0.085(10) 0.051(8) 0.015(7) 0.009(7) -0.011(8)
C61 0.051(6) 0.053(6) 0.044(6) 0.000(5) 0.004(5) -0.016(5)
C63 0.040(5) 0.029(4) 0.034(5) 0.001(4) -0.005(4) -0.002(4)
C64 0.049(6) 0.033(5) 0.050(6) 0.004(4) -0.014(5) -0.006(4)
C65 0.064(7) 0.037(5) 0.059(7) 0.016(5) -0.023(6) -0.004(5)
C66 0.053(6) 0.032(5) 0.041(6) 0.001(4) -0.004(5) -0.012(4)
C67 0.043(5) 0.038(5) 0.039(5) 0.007(4) -0.010(4) -0.014(4)
C68 0.040(5) 0.036(5) 0.040(5) 0.005(4) 0.002(4) -0.003(4)
C69 0.077(8) 0.033(5) 0.039(6) 0.008(4) -0.011(5) -0.004(5)
C70 0.079(8) 0.037(5) 0.037(6) 0.004(4) 0.004(5) -0.004(5)
C71 0.104(12) 0.073(9) 0.064(9) -0.019(7) 0.028(8) -0.013(8)
C72 0.118(15) 0.109(14) 0.068(10) -0.003(9) 0.047(10) 0.018(11)
C73 0.070(9) 0.088(10) 0.063(9) 0.010(8) 0.021(7) -0.004(8)
C74 0.056(7) 0.051(6) 0.050(7) 0.017(5) 0.012(5) -0.004(5)
C75 0.060(7) 0.037(5) 0.041(6) 0.004(4) 0.011(5) -0.003(5)
C76 0.049(6) 0.026(4) 0.055(7) 0.011(4) -0.014(5) -0.008(4)
C77 0.070(8) 0.046(6) 0.075(9) 0.017(6) -0.035(7) -0.011(6)
C78 0.062(8) 0.047(7) 0.109(12) 0.012(7) -0.015(8) -0.006(6)
C79 0.050(7) 0.041(6) 0.119(12) -0.002(7) 0.025(7) -0.006(5)
C80 0.058(8) 0.045(6) 0.100(11) 0.006(7) 0.029(7) -0.002(6)
C81 0.043(6) 0.041(6) 0.061(7) 0.009(5) 0.005(5) 0.001(5)

loop_
_geom_bond_atom_site_label_1
_geom_bond_atom_site_label_2
_geom_bond_distance
_geom_bond_site_symmetry_2
_geom_bond_publ_flag
Br1 C5 1.8809(16) . ?
Br2 C32 1.8869(16) . ?
Br3 C59 1.911(2) . ?
C82 Cl1 1.740(2) . ?
C82 Cl2 1.740(2) . ?
C83 Cl3 1.739(2) . ?
C83 Cl4 1.740(2) . ?
C84 Cl5 1.740(2) . ?
C84 Cl6 1.740(2) . ?
C1 C8 1.3900 . ?
C1 C62 1.3900 . ?
C1 C2 1.5120 . ?
C8 C28 1.3900 . ?
C8 C9 1.5349 . ?
C28 C35 1.3900 . ?
C28 C29 1.5214 . ?
C35 C55 1.3900 . ?
C35 C36 1.5316 . ?
C55 C62 1.3900 . ?
C55 C56 1.5150 . ?
C62 C63 1.5249 . ?
C2 C7 1.3872 . ?
C2 C3 1.3873 . ?
C3 C4 1.3872 . ?
C4 C5 1.3872 . ?
C5 C6 1.3873 . ?
C6 C7 1.3872 . ?
C9 C10 1.3868 . ?
C9 C14 1.3872 . ?
C10 C11 1.3862 . ?
C11 C12 1.3872 . ?
C12 C13 1.3868 . ?
C12 C15 1.5810 . ?
C13 C14 1.3863 . ?
C15 C22 1.5240 . ?
C15 C16 1.5401 . ?
C16 C17 1.3870 . ?
C16 C21 1.3873 . ?
C17 C18 1.3868 . ?
C18 C19 1.3873 . ?
C19 C20 1.3870 . ?
C20 C21 1.3867 . ?
C22 C23 1.3872 . ?
C22 C27 1.3873 . ?
C23 C24 1.3871 . ?
C24 C25 1.3873 . ?
C25 C26 1.3872 . ?
C26 C27 1.3871 . ?
C29 C30 1.3867 . ?
C29 C34 1.3873 . ?
C30 C31 1.3871 . ?
C31 C32 1.3872 . ?
C32 C33 1.3867 . ?
C33 C34 1.3871 . ?
C36 C41 1.3868 . ?
C36 C37 1.3872 . ?
C37 C38 1.3871 . ?
C38 C39 1.3867 . ?
C39 C40 1.3872 . ?
C39 C42 1.5237 . ?
C40 C41 1.3871 . ?
C42 C43 1.5209 . ?
C42 C49 1.6001 . ?
C43 C44 1.3862 . ?
C43 C48 1.3869 . ?
C44 C45 1.3871 . ?
C45 C46 1.3869 . ?
C46 C47 1.3861 . ?
C47 C48 1.3872 . ?
C49 C50 1.3867 . ?
C49 C54 1.3868 . ?
C50 C51 1.3873 . ?
C51 C52 1.3867 . ?
C52 C53 1.3867 . ?
C53 C54 1.3873 . ?
C56 C61 1.3867 . ?
C56 C57 1.3873 . ?
C57 C58 1.3862 . ?
C58 C59 1.3867 . ?
C59 C60 1.3873 . ?
C60 C61 1.3862 . ?
C63 C64 1.3872 . ?
C63 C68 1.3873 . ?
C64 C65 1.3870 . ?
C65 C66 1.3873 . ?
C66 C67 1.3871 . ?
C66 C69 1.5641 . ?
C67 C68 1.3870 . ?
C69 C76 1.5502 . ?
C69 C70 1.5668 . ?
C70 C71 1.3865 . ?
C70 C75 1.3872 . ?
C71 C72 1.3871 . ?
C72 C73 1.3871 . ?
C73 C74 1.3865 . ?
C74 C75 1.3871 . ?
C76 C81 1.3861 . ?
C76 C77 1.3872 . ?
C77 C78 1.3869 . ?
C78 C79 1.3862 . ?
C79 C80 1.3872 . ?
C80 C81 1.3869 . ?
